data_2000124
loop_
_publ_author_name
'Matijasic, Alain'
'Gramlich, Volker'
'Patarin, Jo\"el'

_publ_section_title
;
 Mu-17: a new member of the gallophosphate family prepared by the fluoride route
;
_journal_issue 1-2
_journal_name_full 'Solid State Sciences'
_journal_page_first 155
_journal_page_last 167
_journal_paper_doi 10.1016/S1293-2558(00)01122-5
_journal_volume 3
_journal_year 2001
_chemical_formula_sum 'C10 H39 F2 Ga6 N6 O30 P7'
_chemical_name_common
;
catena-(3-(2-Ammonioethylammonio)propylammonium Mu-17)
;
_space_group_IT_number 2
_symmetry_cell_setting triclinic
_symmetry_Int_Tables_number 2
_symmetry_space_group_name_Hall '-P 1'
_symmetry_space_group_name_H-M 'P -1'
_cell_angle_alpha 76.07(11)
_cell_angle_beta 72.38(7)
_cell_angle_gamma 65.20(7)
_cell_formula_units_Z 2
_cell_length_a 10.283(11)
_cell_length_b 12.096(12)
_cell_length_c 16.911(19)
_cell_volume 1804.075
_diffrn_ambient_temperature 293
_exptl_crystal_colour colorless
_exptl_crystal_density_diffrn 2.571
_exptl_crystal_description prism
_refine_ls_R_factor_gt 0.0316
_refine_ls_wR_factor_gt 0.0316
_cod_database_code 2000124

loop_
_symmetry_equiv_pos_site_id
_symmetry_equiv_pos_as_xyz
1 x,y,z
2 -x,-y,-z

loop_
_atom_site_label
_atom_site_type_symbol
_atom_site_fract_x
_atom_site_fract_y
_atom_site_fract_z
Ga1 Ga 0.27335(8) 0.49810(6) 0.76132(4)
Ga2 Ga 0.53427(8) 0.00087(6) 0.74472(4)
Ga3 Ga -0.14275(8) 0.59352(6) 0.89893(4)
Ga4 Ga 0.34526(8) 0.90775(6) 0.60375(4)
Ga5 Ga -0.14928(8) 0.73977(6) 0.69607(4)
Ga6 Ga 0.28706(8) 0.75935(6) 0.80608(4)
P1 P 0.1151(2) 0.59935(14) 0.93639(9)
P2 P 0.0010(2) 0.45861(14) 0.73743(9)
P3 P 0.1970(2) 0.04184(14) 0.76537(9)
P4 P 0.6506(2) -0.09103(14) 0.56652(9)
P5 P 0.5718(2) -0.24876(14) 0.84528(9)
P6 P 0.1701(2) 0.74404(14) 0.65691(9)
P7 P 0.5602(2) 0.25554(15) 0.73445(10)
O1 O 0.6687(4) -0.2873(3) 0.7599(2)
O2 O 0.1427(4) 0.7849(4) 0.7412(2)
O3 O 0.1591(4) 0.7092(3) 0.9040(2)
O4 O 0.5207(4) -0.1081(4) 0.8416(2)
O5 O 0.2553(4) 0.6029(4) 0.6610(2)
O6 O 0.5446(4) -0.1320(3) 0.5428(2)
O7 O 0.2604(4) 0.8078(4) 0.5869(2)
O8 O -0.0551(4) 0.6430(4) 0.9620(2)
O9 O 0.7704(4) -0.2042(3) 0.5986(2)
O10 O 0.1978(4) -0.0725(4) 0.8268(2)
O11 O 0.3224(4) 0.0810(4) 0.7621(2)
O12 O 0.7223(4) -0.0254(4) 0.4892(2)
O13 O -0.0499(4) 0.5697(4) 0.6742(2)
O14 O 0.1583(4) 0.5157(4) 0.8695(2)
O15 O 0.4396(4) -0.2875(4) 0.8672(2)
O16 O 0.1794(4) 0.5284(4) 1.0116(2)
O17 O 0.0235(4) 0.7807(4) 0.6336(2)
O18 O 0.5526(5) 0.1307(4) 0.7732(3)
O19 O 0.2049(4) 0.0258(4) 0.6755(2)
O20 O 0.4236(5) 0.3511(4) 0.7817(3)
O21 O 0.1623(4) 0.4175(3) 0.7393(2)
O22 O 0.5533(4) -0.0037(4) 0.6331(2)
O23 O -0.0151(5) 0.3530(4) 0.7085(2)
H1 H 0.0145(5) 0.2891(4) 0.7397(2)
O24 O -0.0975(4) 0.4757(4) 0.8266(2)
F1 F 0.7527(4) -0.0852(3) 0.7212(2)
F2 F 0.3831(4) 0.5839(3) 0.7818(2)
O25 O -0.0883(4) 0.7003(4) 0.8012(2)
H2 H -0.0617(4) 0.7570(4) 0.8118(2)
O26 O 0.4126(4) 0.8001(4) 0.7007(2)
H3 H 0.5166(4) 0.7570(4) 0.6979(2)
O27 O 0.6550(4) -0.3125(4) 0.9155(2)
O28 O 0.6985(4) 0.2578(4) 0.7489(3)
O29 O 0.0533(4) 0.1463(4) 0.7947(2)
O30 O 0.5643(5) 0.2805(5) 0.6411(3)
N1 N 0.6386(6) 0.4336(5) 0.8508(3)
H4 H 0.5542(6) 0.4992(5) 0.8492(3)
H5 H 0.7127(6) 0.4592(5) 0.8429(3)
H6 H 0.6582(6) 0.3888(5) 0.8102(3)
N2 N 0.7874(6) 0.1459(5) 0.8926(3)
H7 H 0.8851(6) 0.1042(5) 0.8776(3)
H8 H 0.7552(6) 0.1820(5) 0.8454(3)
C1 C 0.7608(8) 0.2444(6) 0.9416(4)
H9 H 0.8433(8) 0.2696(6) 0.9230(4)
H10 H 0.7545(8) 0.2104(6) 0.9995(4)
N3 N 0.6518(6) 0.7339(5) 0.4080(3)
H11 H 0.7136(6) 0.7456(5) 0.3590(3)
H12 H 0.5733(6) 0.7291(5) 0.3981(3)
H13 H 0.6218(6) 0.7973(5) 0.4367(3)
N4 N 0.7905(8) 0.3469(6) 0.5442(4)
H14 H 0.7177(8) 0.3192(6) 0.5707(4)
H15 H 0.7914(8) 0.3635(6) 0.4893(4)
N5 N 0.7757(7) -0.2267(5) 1.0997(3)
H16 H 0.7159(7) -0.2684(5) 1.1246(3)
H17 H 0.8611(7) -0.2767(5) 1.0710(3)
H18 H 0.7936(7) -0.1995(5) 1.1389(3)
C2 C 0.7161(9) 0.0563(7) 0.9369(5)
H19 H 0.7052(9) 0.0193(7) 0.8962(5)
H20 H 0.6193(9) 0.1007(7) 0.9676(5)
C3 C 0.7958(8) -0.0448(6) 0.9966(4)
H21 H 0.8117(8) -0.0101(6) 1.0366(4)
H22 H 0.8895(8) -0.0957(6) 0.9666(4)
C4 C 0.7039(8) -0.1208(6) 1.0413(4)
H23 H 0.6116(8) -0.0689(6) 1.0719(4)
H24 H 0.6843(8) -0.1506(6) 1.0002(4)
C5 C 0.9270(8) 0.1245(7) 0.5660(5)
H25 H 1.0114(8) 0.0739(7) 0.5294(5)
H26 H 0.8405(8) 0.1331(7) 0.5504(5)
C6 C 0.9328(8) 0.2474(7) 0.5558(4)
H27 H 0.9546(8) 0.2562(7) 0.6048(4)
H28 H 1.0098(8) 0.2555(7) 0.5084(4)
C7 C 0.6238(8) 0.3570(6) 0.9339(4)
H29 H 0.5442(8) 0.3305(6) 0.9420(4)
H30 H 0.5992(8) 0.4063(6) 0.9770(4)
C8 C 0.7558(13) 0.4652(8) 0.5759(6)
H31 H 0.8478(13) 0.4712(8) 0.5721(6)
H32 H 0.7059(13) 0.4606(8) 0.6339(6)
C9 C 0.6744(19) 0.5744(9) 0.5292(7)
H33 H 0.6314(19) 0.6384(9) 0.5642(7)
H34 H 0.5949(19) 0.5580(9) 0.5226(7)
C10 C 0.7252(17) 0.6231(9) 0.4553(6)
H35 H 0.8087(17) 0.6336(9) 0.4619(6)
H36 H 0.7633(17) 0.5598(9) 0.4201(6)
N6 N 0.9227(7) 0.0630(6) 0.6540(4)
H37 H 0.9192(7) -0.0113(6) 0.6581(4)
H38 H 1.0043(7) 0.0540(6) 0.6685(4)
H39 H 0.8427(7) 0.1091(6) 0.6885(4)
O16A* O -0.1794(4) 0.4716(4) 0.9884(2)
O27* O -0.3450(4) 0.6875(4) 0.9155(2)
O6* O 0.5446(4) 0.8680(3) 0.5428(2)
O12A* O 0.2777(4) 1.0254(4) 0.5108(2)
O19* O 0.2049(4) 1.0258(4) 0.6755(2)
O1* O -0.3313(4) 0.7127(3) 0.7599(2)
O9* O -0.2296(4) 0.7958(3) 0.5986(2)
F1* F -0.2473(4) 0.9148(3) 0.7212(2)
O10* O 0.1978(4) 0.9275(4) 0.8268(2)
O15* O 0.4396(4) 0.7125(4) 0.8672(2)
Ga5* Ga 0.85072(8) -0.26023(6) 0.69607(4)
Ga4* Ga 0.34526(8) -0.09225(6) 0.60375(4)
Ga6* Ga 0.28706(8) -0.24065(6) 0.80608(4)
Ga4A* Ga 0.65474(8) 0.09225(6) 0.39625(4)
Ga3A* Ga 0.14275(8) 0.40648(6) 1.10107(4)
Ga3* Ga 0.85725(8) -0.40648(6) 0.89893(4)

loop_
_atom_type_symbol
_atom_type_radius_bond
C 0.68
H 0.23
F 0.64
Ga 1.22
N 0.68
O 0.68
P 1.05
